data_4119344
loop_
_publ_author_name
'Christo S. Sevov'
'John F. Hartwig'

_publ_section_title
;
 Iridium-Catalyzed Intermolecular Asymmetric Hydroheteroarylation of
 Bicycloalkenes
;
_journal_name_full 'Journal of the American Chemical Society'
_journal_page_first 2116
_journal_page_last 2119
_journal_paper_doi 10.1021/ja312360c
_journal_volume 135
_journal_year 2013
_chemical_absolute_configuration ad
_chemical_formula_sum 'C82 H116 Cl Ir O8 P2'
_chemical_formula_weight 1519.34
_chemical_name_common CS-10223
_chemical_name_systematic
;
 hartwig14
;
_space_group.centring_type P

_space_group_IT_number 19
_space_group.IT_number 19

_symmetry_cell_setting orthorhombic
_symmetry_space_group_name_Hall 'P 2ac 2ab'
_symmetry_space_group_name_H-M 'P 21 21 21'
_atom_sites_solution_hydrogens geom
_atom_sites_solution_primary direct
_atom_sites_solution_secondary difmap
_audit_creation_method SHELXL-97
_cell_angle_alpha 90.00
_cell_angle_beta 90.00
_cell_angle_gamma 90.00
_cell_formula_units_Z 4
_cell_length_a 14.6721(8)
_cell_length_b 18.2645(9)
_cell_length_c 32.1473(15)
_cell_measurement_reflns_used 9885
_cell_measurement_temperature 100(2)
_cell_measurement_theta_max 25.32
_cell_measurement_theta_min 2.20
_cell_volume 8614.8(7)
_computing_cell_refinement 'Bruker SAINT'
_computing_data_collection 'Bruker APEX2'
_computing_data_reduction 'Bruker SAINT'
_computing_molecular_graphics ORTEP-32
_computing_publication_material WinGX
_computing_structure_refinement SHELXL-97
_computing_structure_solution SIR-2011
_diffrn_ambient_temperature 100(2)
_diffrn_detector_area_resol_mean 8.366
_diffrn_measured_fraction_theta_full 0.992
_diffrn_measured_fraction_theta_max 0.981
_diffrn_measurement_device_type 'Bruker APEX-II CCD'
_diffrn_measurement_method 'phi and omega scans'
_diffrn_radiation_monochromator 'QUAZAR multilayer mirrors'
_diffrn_radiation_source 'microfocus sealed tube'
_diffrn_radiation_type MoK\a
_diffrn_radiation_wavelength 0.71073
_diffrn_reflns_av_R_equivalents 0.0594
_diffrn_reflns_av_sigmaI/netI 0.0639
_diffrn_reflns_limit_h_max 17
_diffrn_reflns_limit_h_min -17
_diffrn_reflns_limit_k_max 21
_diffrn_reflns_limit_k_min -22
_diffrn_reflns_limit_l_max 30
_diffrn_reflns_limit_l_min -38
_diffrn_reflns_number 67021
_diffrn_reflns_theta_full 25.00
_diffrn_reflns_theta_max 25.42
_diffrn_reflns_theta_min 1.53
_exptl_absorpt_coefficient_mu 1.666
_exptl_absorpt_correction_T_max 0.9364
_exptl_absorpt_correction_T_min 0.9067
_exptl_absorpt_correction_type multi-scan
_exptl_absorpt_process_details SADABS
_exptl_crystal_colour red
_exptl_crystal_density_diffrn 1.171
_exptl_crystal_description rod
_exptl_crystal_F_000 3184
_exptl_crystal_size_max 0.06
_exptl_crystal_size_mid 0.06
_exptl_crystal_size_min 0.04
_platon_squeeze_details
;
;
_refine_diff_density_max 0.879
_refine_diff_density_min -0.611
_refine_diff_density_rms 0.080
_refine_ls_abs_structure_details 'Flack H D (1983), Acta Cryst. A39, 876-881'
_refine_ls_abs_structure_Flack -0.013(4)
_refine_ls_extinction_method none
_refine_ls_goodness_of_fit_ref 1.020
_refine_ls_hydrogen_treatment constr
_refine_ls_matrix_type full
_refine_ls_number_parameters 869
_refine_ls_number_reflns 15437
_refine_ls_number_restraints 0
_refine_ls_restrained_S_all 1.020
_refine_ls_R_factor_all 0.0465
_refine_ls_R_factor_gt 0.0379
_refine_ls_shift/su_max 0.000
_refine_ls_shift/su_mean 0.000
_refine_ls_structure_factor_coef Fsqd
_refine_ls_weighting_details 'calc w=1/[\s^2^(Fo^2^)+(0.0398P)^2^+0.0000P] where P=(Fo^2^+2Fc^2^)/3'
_refine_ls_weighting_scheme calc
_refine_ls_wR_factor_gt 0.0780
_refine_ls_wR_factor_ref 0.0808
_reflns_number_gt 13585
_reflns_number_total 15437
_reflns_threshold_expression >2sigma(I)
_cod_data_source_file ja312360c_si_002.cif
_cod_data_source_block hartwig14
_cod_depositor_comments
;
The following automatic conversions were performed:

'_space_group.centring_type' value 'primitive' was replaced with the
value 'P' as specified in the replacement file
'/home/antanas/src/cod-tools/trunk/data/replacement-values/replacement_values.lst'.

Automatic conversion script
Id: cif_fix_values 5642 2017-10-24 12:04:52Z antanas 
;
_cod_database_code 4119344

loop_
_symmetry_equiv_pos_as_xyz
'x, y, z'
'-x+1/2, -y, z+1/2'
'x+1/2, -y+1/2, -z'
'-x, y+1/2, -z+1/2'

loop_
_atom_site_label
_atom_site_type_symbol
_atom_site_fract_x
_atom_site_fract_y
_atom_site_fract_z
_atom_site_U_iso_or_equiv
_atom_site_adp_type
_atom_site_occupancy
_atom_site_symmetry_multiplicity
_atom_site_calc_flag
_atom_site_refinement_flags
_atom_site_disorder_assembly
_atom_site_disorder_group
C1 C 0.0837(3) 0.3251(2) 0.33858(14) 0.0228(11) Uani 1 1 d . . .
C2 C 0.1497(3) 0.3358(2) 0.30893(14) 0.0262(11) Uani 1 1 d . . .
H2 H 0.2119 0.3318 0.3169 0.031 Uiso 1 1 calc R . .
C3 C 0.1293(4) 0.3523(3) 0.26760(15) 0.0341(13) Uani 1 1 d . . .
C4 C 0.0368(4) 0.3518(2) 0.25680(15) 0.0362(14) Uani 1 1 d . . .
C5 C -0.0333(4) 0.3498(2) 0.28711(15) 0.0299(12) Uani 1 1 d . . .
C6 C -0.0080(3) 0.3346(2) 0.32794(15) 0.0271(12) Uani 1 1 d . . .
H6 H -0.0536 0.3307 0.3488 0.033 Uiso 1 1 calc R . .
C7 C 0.2094(4) 0.3719(3) 0.23858(16) 0.0435(15) Uani 1 1 d . . .
C8 C 0.2625(4) 0.4337(3) 0.26007(15) 0.0447(14) Uani 1 1 d . . .
H8A H 0.2229 0.4766 0.2632 0.067 Uiso 1 1 calc R . .
H8B H 0.3157 0.4467 0.2432 0.067 Uiso 1 1 calc R . .
H8C H 0.2827 0.4172 0.2876 0.067 Uiso 1 1 calc R . .
C9 C 0.2732(5) 0.3057(3) 0.2330(2) 0.080(2) Uani 1 1 d . . .
H9A H 0.2856 0.2836 0.2602 0.120 Uiso 1 1 calc R . .
H9B H 0.3305 0.3219 0.2204 0.120 Uiso 1 1 calc R . .
H9C H 0.2439 0.2695 0.2149 0.120 Uiso 1 1 calc R . .
C10 C 0.1837(5) 0.4021(3) 0.19522(16) 0.0591(19) Uani 1 1 d . . .
H10A H 0.1595 0.3623 0.1780 0.089 Uiso 1 1 calc R . .
H10B H 0.2379 0.4228 0.1819 0.089 Uiso 1 1 calc R . .
H10C H 0.1372 0.4403 0.1983 0.089 Uiso 1 1 calc R . .
C11 C 0.0207(5) 0.2841(3) 0.19490(17) 0.0650(19) Uani 1 1 d . . .
H11A H 0.0816 0.2646 0.2006 0.097 Uiso 1 1 calc R . .
H11B H 0.0127 0.2900 0.1648 0.097 Uiso 1 1 calc R . .
H11C H -0.0254 0.2502 0.2056 0.097 Uiso 1 1 calc R . .
C12 C -0.1329(4) 0.3678(3) 0.27674(18) 0.0440(15) Uani 1 1 d . . .
C13 C -0.1337(4) 0.4455(3) 0.25622(19) 0.0502(17) Uani 1 1 d . . .
H13A H -0.1006 0.4800 0.2740 0.075 Uiso 1 1 calc R . .
H13B H -0.1968 0.4620 0.2529 0.075 Uiso 1 1 calc R . .
H13C H -0.1042 0.4430 0.2289 0.075 Uiso 1 1 calc R . .
C14 C -0.1921(4) 0.3720(3) 0.31589(18) 0.0492(16) Uani 1 1 d . . .
H14A H -0.1968 0.3233 0.3285 0.074 Uiso 1 1 calc R . .
H14B H -0.2531 0.3895 0.3084 0.074 Uiso 1 1 calc R . .
H14C H -0.1643 0.4059 0.3358 0.074 Uiso 1 1 calc R . .
C15 C -0.1775(4) 0.3130(3) 0.24613(19) 0.0572(19) Uani 1 1 d . . .
H15A H -0.1442 0.3135 0.2197 0.086 Uiso 1 1 calc R . .
H15B H -0.2411 0.3272 0.2413 0.086 Uiso 1 1 calc R . .
H15C H -0.1756 0.2636 0.2581 0.086 Uiso 1 1 calc R . .
C16 C 0.0749(3) 0.3870(2) 0.41986(13) 0.0214(11) Uani 1 1 d . . .
C17 C 0.0489(3) 0.4500(2) 0.39968(14) 0.0236(11) Uani 1 1 d . . .
H17 H 0.0446 0.4490 0.3702 0.028 Uiso 1 1 calc R . .
C18 C 0.0284(3) 0.5157(2) 0.42029(14) 0.0251(11) Uani 1 1 d . . .
C19 C 0.0261(3) 0.5129(3) 0.46389(17) 0.0299(13) Uani 1 1 d . . .
C20 C 0.0594(3) 0.4515(3) 0.48645(14) 0.0251(11) Uani 1 1 d . . .
C21 C 0.0841(3) 0.3901(2) 0.46348(14) 0.0238(11) Uani 1 1 d . . .
H21 H 0.1081 0.3488 0.4777 0.029 Uiso 1 1 calc R . .
C22 C 0.0148(4) 0.5853(3) 0.39312(15) 0.0363(14) Uani 1 1 d . . .
C23 C 0.0212(4) 0.6580(3) 0.41655(17) 0.0475(16) Uani 1 1 d . . .
H23A H 0.0258 0.6983 0.3965 0.071 Uiso 1 1 calc R . .
H23B H 0.0754 0.6578 0.4344 0.071 Uiso 1 1 calc R . .
H23C H -0.0333 0.6646 0.4337 0.071 Uiso 1 1 calc R . .
C24 C 0.0926(5) 0.5869(3) 0.36056(17) 0.0480(16) Uani 1 1 d . . .
H24A H 0.0890 0.5432 0.3430 0.072 Uiso 1 1 calc R . .
H24B H 0.1515 0.5880 0.3749 0.072 Uiso 1 1 calc R . .
H24C H 0.0864 0.6308 0.3432 0.072 Uiso 1 1 calc R . .
C25 C -0.0750(4) 0.5806(3) 0.36974(18) 0.0521(17) Uani 1 1 d . . .
H25A H -0.1256 0.5810 0.3897 0.078 Uiso 1 1 calc R . .
H25B H -0.0768 0.5352 0.3535 0.078 Uiso 1 1 calc R . .
H25C H -0.0806 0.6227 0.3510 0.078 Uiso 1 1 calc R . .
C26 C -0.1031(4) 0.5780(3) 0.48783(18) 0.0427(14) Uani 1 1 d . . .
H26A H -0.1264 0.5824 0.4594 0.064 Uiso 1 1 calc R . .
H26B H -0.1203 0.6215 0.5038 0.064 Uiso 1 1 calc R . .
H26C H -0.1292 0.5343 0.5010 0.064 Uiso 1 1 calc R . .
C27 C 0.0738(4) 0.4524(3) 0.53362(15) 0.0302(12) Uani 1 1 d . . .
C28 C 0.1387(4) 0.5159(3) 0.54526(16) 0.0385(13) Uani 1 1 d . . .
H28A H 0.1141 0.5621 0.5346 0.058 Uiso 1 1 calc R . .
H28B H 0.1989 0.5070 0.5330 0.058 Uiso 1 1 calc R . .
H28C H 0.1443 0.5188 0.5756 0.058 Uiso 1 1 calc R . .
C29 C 0.1199(4) 0.3808(3) 0.54918(16) 0.0411(15) Uani 1 1 d . . .
H29A H 0.1377 0.3866 0.5784 0.062 Uiso 1 1 calc R . .
H29B H 0.1742 0.3708 0.5323 0.062 Uiso 1 1 calc R . .
H29C H 0.0770 0.3400 0.5466 0.062 Uiso 1 1 calc R . .
C30 C -0.0155(4) 0.4606(3) 0.55740(17) 0.0447(15) Uani 1 1 d . . .
H30A H -0.0410 0.5094 0.5523 0.067 Uiso 1 1 calc R . .
H30B H -0.0041 0.4545 0.5872 0.067 Uiso 1 1 calc R . .
H30C H -0.0588 0.4233 0.5480 0.067 Uiso 1 1 calc R . .
C31 C 0.0360(3) 0.2326(2) 0.40749(14) 0.0206(9) Uani 1 1 d . . .
C32 C -0.0128(3) 0.2369(2) 0.44518(14) 0.0243(11) Uani 1 1 d . . .
H32 H -0.0045 0.2787 0.4623 0.029 Uiso 1 1 calc R . .
C33 C -0.0730(3) 0.1822(3) 0.45848(15) 0.0278(12) Uani 1 1 d . . .
H33 H -0.1045 0.1854 0.4842 0.033 Uiso 1 1 calc R . .
C34 C -0.0835(3) 0.1243(3) 0.43232(16) 0.0274(12) Uani 1 1 d . . .
C35 C -0.1401(4) 0.0322(3) 0.39662(15) 0.0348(13) Uani 1 1 d . . .
H35A H -0.1445 -0.0219 0.3981 0.042 Uiso 1 1 calc R . .
H35B H -0.1937 0.0509 0.3812 0.042 Uiso 1 1 calc R . .
C36 C -0.0365(3) 0.1185(2) 0.39545(14) 0.0257(12) Uani 1 1 d . . .
C37 C 0.0249(3) 0.1701(2) 0.38175(14) 0.0227(11) Uani 1 1 d . . .
C38 C 0.0716(3) 0.1577(3) 0.34093(15) 0.0235(11) Uani 1 1 d . . .
C39 C 0.0173(4) 0.1454(3) 0.30595(15) 0.0271(12) Uani 1 1 d . . .
C40 C -0.0945(5) 0.1126(3) 0.26461(17) 0.0500(17) Uani 1 1 d . . .
H40A H -0.1481 0.1353 0.2510 0.060 Uiso 1 1 calc R . .
H40B H -0.1076 0.0601 0.2693 0.060 Uiso 1 1 calc R . .
C41 C 0.0535(4) 0.1310(3) 0.26748(16) 0.0353(14) Uani 1 1 d . . .
C42 C 0.1451(4) 0.1291(3) 0.26090(15) 0.0357(14) Uani 1 1 d . . .
H42 H 0.1699 0.1210 0.2340 0.043 Uiso 1 1 calc R . .
C43 C 0.2011(4) 0.1398(2) 0.29562(14) 0.0297(12) Uani 1 1 d . . .
H43 H 0.2653 0.1380 0.2920 0.036 Uiso 1 1 calc R . .
C44 C 0.1667(3) 0.1528(2) 0.33507(14) 0.0229(11) Uani 1 1 d . . .
C45 C 0.3494(3) 0.1265(3) 0.35724(15) 0.0288(12) Uani 1 1 d . . .
C46 C 0.3598(4) 0.0516(3) 0.35135(16) 0.0356(13) Uani 1 1 d . . .
H46 H 0.3147 0.0193 0.3620 0.043 Uiso 1 1 calc R . .
C47 C 0.4338(4) 0.0228(3) 0.33049(16) 0.0387(14) Uani 1 1 d . . .
C48 C 0.4990(4) 0.0723(3) 0.31538(16) 0.0389(14) Uani 1 1 d . A .
C49 C 0.4928(4) 0.1467(3) 0.32189(17) 0.0424(15) Uani 1 1 d . . .
C50 C 0.4164(4) 0.1725(3) 0.34282(17) 0.0391(14) Uani 1 1 d . B .
H50 H 0.4102 0.2237 0.3473 0.047 Uiso 1 1 calc R . .
C51 C 0.4421(4) -0.0601(3) 0.3239(2) 0.0563(19) Uani 1 1 d . . .
C52 C 0.5297(5) -0.0911(4) 0.3394(2) 0.073(2) Uani 1 1 d . . .
H52A H 0.5370 -0.0791 0.3689 0.110 Uiso 1 1 calc R . .
H52B H 0.5804 -0.0701 0.3235 0.110 Uiso 1 1 calc R . .
H52C H 0.5293 -0.1444 0.3359 0.110 Uiso 1 1 calc R . .
C53 C 0.4440(7) -0.0742(5) 0.2744(3) 0.124(4) Uani 1 1 d . . .
H53A H 0.4534 -0.1265 0.2690 0.185 Uiso 1 1 calc R . .
H53B H 0.4938 -0.0460 0.2619 0.185 Uiso 1 1 calc R . .
H53C H 0.3858 -0.0587 0.2622 0.185 Uiso 1 1 calc R . .
C54 C 0.3606(6) -0.0979(4) 0.3382(3) 0.113(4) Uani 1 1 d . . .
H54A H 0.3621 -0.1489 0.3287 0.169 Uiso 1 1 calc R . .
H54B H 0.3065 -0.0736 0.3269 0.169 Uiso 1 1 calc R . .
H54C H 0.3584 -0.0967 0.3687 0.169 Uiso 1 1 calc R . .
C55 C 0.5464(12) 0.0562(9) 0.2447(5) 0.083(6) Uiso 0.477(11) 1 d P A 1
H55A H 0.5966 0.0387 0.2272 0.125 Uiso 0.477(11) 1 calc PR A 1
H55B H 0.5353 0.1081 0.2390 0.125 Uiso 0.477(11) 1 calc PR A 1
H55C H 0.4912 0.0280 0.2384 0.125 Uiso 0.477(11) 1 calc PR A 1
C55A C 0.6563(10) 0.0581(8) 0.3297(4) 0.073(5) Uiso 0.523(11) 1 d P A 2
H55D H 0.7147 0.0415 0.3184 0.110 Uiso 0.523(11) 1 calc PR A 2
H55E H 0.6418 0.0299 0.3548 0.110 Uiso 0.523(11) 1 calc PR A 2
H55F H 0.6604 0.1102 0.3368 0.110 Uiso 0.523(11) 1 calc PR A 2
C56 C 0.5790(10) 0.1997(7) 0.3154(4) 0.045(4) Uiso 0.509(10) 1 d P B 1
C57 C 0.5497(16) 0.2484(12) 0.2875(6) 0.117(7) Uiso 0.509(10) 1 d P B 1
H57A H 0.4883 0.2648 0.2950 0.176 Uiso 0.509(10) 1 calc PR B 1
H57B H 0.5482 0.2255 0.2599 0.176 Uiso 0.509(10) 1 calc PR B 1
H57C H 0.5911 0.2905 0.2870 0.176 Uiso 0.509(10) 1 calc PR B 1
C58 C 0.5965(10) 0.2466(8) 0.3544(5) 0.071(5) Uiso 0.509(10) 1 d P B 1
H58A H 0.6179 0.2152 0.3771 0.106 Uiso 0.509(10) 1 calc PR B 1
H58B H 0.5398 0.2709 0.3628 0.106 Uiso 0.509(10) 1 calc PR B 1
H58C H 0.6428 0.2836 0.3482 0.106 Uiso 0.509(10) 1 calc PR B 1
C59 C 0.6681(10) 0.1632(8) 0.3125(5) 0.076(5) Uiso 0.509(10) 1 d P B 1
H59A H 0.6741 0.1274 0.3350 0.115 Uiso 0.509(10) 1 calc PR B 1
H59B H 0.7167 0.1997 0.3147 0.115 Uiso 0.509(10) 1 calc PR B 1
H59C H 0.6728 0.1380 0.2856 0.115 Uiso 0.509(10) 1 calc PR B 1
C56A C 0.5501(14) 0.2016(11) 0.3012(7) 0.080(6) Uiso 0.491(10) 1 d P B 2
C57A C 0.4826(16) 0.2661(12) 0.2744(7) 0.134(8) Uiso 0.491(10) 1 d P B 2
H57D H 0.4502 0.2418 0.2516 0.200 Uiso 0.491(10) 1 calc PR B 2
H57E H 0.5217 0.3048 0.2631 0.200 Uiso 0.491(10) 1 calc PR B 2
H57F H 0.4383 0.2877 0.2937 0.200 Uiso 0.491(10) 1 calc PR B 2
C58A C 0.5780(9) 0.2649(7) 0.3262(4) 0.053(4) Uiso 0.491(10) 1 d P B 2
H58D H 0.5345 0.2721 0.3489 0.079 Uiso 0.491(10) 1 calc PR B 2
H58E H 0.5794 0.3087 0.3086 0.079 Uiso 0.491(10) 1 calc PR B 2
H58F H 0.6389 0.2561 0.3377 0.079 Uiso 0.491(10) 1 calc PR B 2
C59A C 0.6085(9) 0.1856(7) 0.2636(4) 0.060(4) Uiso 0.491(10) 1 d P B 2
H59D H 0.5823 0.1444 0.2481 0.090 Uiso 0.491(10) 1 calc PR B 2
H59E H 0.6703 0.1731 0.2726 0.090 Uiso 0.491(10) 1 calc PR B 2
H59F H 0.6106 0.2289 0.2456 0.090 Uiso 0.491(10) 1 calc PR B 2
C60 C 0.2064(3) 0.1003(2) 0.41836(13) 0.0221(11) Uani 1 1 d . . .
C61 C 0.2189(3) 0.1200(2) 0.45942(14) 0.0245(11) Uani 1 1 d . . .
H61 H 0.2470 0.1657 0.4653 0.029 Uiso 1 1 calc R . .
C62 C 0.1924(3) 0.0760(3) 0.49250(14) 0.0245(11) Uani 1 1 d . . .
C63 C 0.1456(3) 0.0120(3) 0.48198(15) 0.0298(12) Uani 1 1 d . . .
C64 C 0.1397(4) -0.0151(3) 0.44042(16) 0.0318(12) Uani 1 1 d . . .
C65 C 0.1684(3) 0.0327(2) 0.40950(17) 0.0306(11) Uani 1 1 d . . .
H65 H 0.1618 0.0184 0.3812 0.037 Uiso 1 1 calc R . .
C66 C 0.2139(4) 0.1051(3) 0.53708(15) 0.0322(13) Uani 1 1 d . . .
C67 C 0.1512(4) 0.1701(3) 0.54628(17) 0.0504(17) Uani 1 1 d . . .
H67A H 0.0875 0.1543 0.5443 0.076 Uiso 1 1 calc R . .
H67B H 0.1626 0.2092 0.5261 0.076 Uiso 1 1 calc R . .
H67C H 0.1633 0.1883 0.5744 0.076 Uiso 1 1 calc R . .
C68 C 0.2056(4) 0.0491(3) 0.57216(16) 0.0444(15) Uani 1 1 d . . .
H68A H 0.2405 0.0052 0.5650 0.067 Uiso 1 1 calc R . .
H68B H 0.1413 0.0361 0.5760 0.067 Uiso 1 1 calc R . .
H68C H 0.2295 0.0703 0.5980 0.067 Uiso 1 1 calc R . .
C69 C 0.3137(4) 0.1298(3) 0.53759(17) 0.0380(14) Uani 1 1 d . . .
H69A H 0.3297 0.1468 0.5655 0.057 Uiso 1 1 calc R . .
H69B H 0.3221 0.1697 0.5176 0.057 Uiso 1 1 calc R . .
H69C H 0.3529 0.0885 0.5299 0.057 Uiso 1 1 calc R . .
C70 C 0.0168(4) -0.0022(4) 0.52495(19) 0.0525(18) Uani 1 1 d . . .
H70A H 0.0234 0.0485 0.5345 0.079 Uiso 1 1 calc R . .
H70B H -0.0083 -0.0322 0.5475 0.079 Uiso 1 1 calc R . .
H70C H -0.0243 -0.0037 0.5010 0.079 Uiso 1 1 calc R . .
C71 C 0.1102(4) -0.0935(3) 0.42970(19) 0.0461(16) Uani 1 1 d . . .
C72 C 0.0151(4) -0.1136(3) 0.4454(2) 0.0594(19) Uani 1 1 d . . .
H72A H 0.0155 -0.1156 0.4759 0.089 Uiso 1 1 calc R . .
H72B H -0.0025 -0.1615 0.4342 0.089 Uiso 1 1 calc R . .
H72C H -0.0288 -0.0765 0.4362 0.089 Uiso 1 1 calc R . .
C73 C 0.1799(4) -0.1453(3) 0.4509(2) 0.0564(18) Uani 1 1 d . . .
H73A H 0.1778 -0.1381 0.4811 0.085 Uiso 1 1 calc R . .
H73B H 0.2413 -0.1342 0.4406 0.085 Uiso 1 1 calc R . .
H73C H 0.1646 -0.1962 0.4443 0.085 Uiso 1 1 calc R . .
C74 C 0.1114(5) -0.1080(3) 0.38329(17) 0.0544(19) Uani 1 1 d . . .
H74A H 0.0965 -0.1596 0.3781 0.082 Uiso 1 1 calc R . .
H74B H 0.1721 -0.0972 0.3722 0.082 Uiso 1 1 calc R . .
H74C H 0.0662 -0.0767 0.3696 0.082 Uiso 1 1 calc R . .
C75 C 0.2937(3) 0.3882(2) 0.43427(14) 0.0247(12) Uani 1 1 d . . .
H75A H 0.3484 0.3872 0.4501 0.030 Uiso 1 1 calc R . .
H75B H 0.2364 0.3859 0.4479 0.030 Uiso 1 1 calc R . .
C76 C 0.2976(4) 0.3929(2) 0.39148(16) 0.0305(13) Uani 1 1 d . . .
H76 H 0.2421 0.3938 0.3763 0.037 Uiso 1 1 calc R . .
C77 C 0.3857(4) 0.3966(3) 0.36802(16) 0.0354(13) Uani 1 1 d . . .
H77A H 0.3778 0.3739 0.3403 0.042 Uiso 1 1 calc R . .
H77B H 0.4331 0.3688 0.3832 0.042 Uiso 1 1 calc R . .
C78 C 0.4168(4) 0.4769(3) 0.36277(18) 0.0483(16) Uani 1 1 d . . .
H78A H 0.3739 0.5024 0.3439 0.058 Uiso 1 1 calc R . .
H78B H 0.4142 0.5017 0.3901 0.058 Uiso 1 1 calc R . .
C79 C 0.5125(5) 0.4834(4) 0.3454(2) 0.066(2) Uani 1 1 d . . .
H79A H 0.5537 0.4511 0.3615 0.079 Uiso 1 1 calc R . .
H79B H 0.5127 0.4664 0.3162 0.079 Uiso 1 1 calc R . .
C80 C 0.5479(6) 0.5595(4) 0.3470(3) 0.102(3) Uani 1 1 d . . .
H80A H 0.5426 0.5775 0.3760 0.122 Uiso 1 1 calc R . .
H80B H 0.5086 0.5907 0.3294 0.122 Uiso 1 1 calc R . .
C81 C 0.6500(5) 0.5692(4) 0.3324(3) 0.081(2) Uani 1 1 d . . .
H81A H 0.6893 0.5347 0.3480 0.097 Uiso 1 1 calc R . .
H81B H 0.6547 0.5570 0.3025 0.097 Uiso 1 1 calc R . .
C82 C 0.6823(6) 0.6438(5) 0.3391(3) 0.119(4) Uani 1 1 d . . .
H82A H 0.6453 0.6779 0.3227 0.179 Uiso 1 1 calc R . .
H82B H 0.7462 0.6475 0.3305 0.179 Uiso 1 1 calc R . .
H82C H 0.6771 0.6561 0.3687 0.179 Uiso 1 1 calc R . .
O1 O 0.0104(3) 0.35497(19) 0.21523(10) 0.0460(10) Uani 1 1 d . . .
O2 O -0.0058(2) 0.57168(17) 0.48684(10) 0.0330(8) Uani 1 1 d . . .
O3 O -0.1378(2) 0.06287(17) 0.43787(11) 0.0340(9) Uani 1 1 d . . .
O4 O -0.0588(2) 0.05294(17) 0.37616(10) 0.0326(8) Uani 1 1 d . . .
O5 O -0.0755(2) 0.14827(19) 0.30324(10) 0.0367(9) Uani 1 1 d . . .
O6 O -0.0151(3) 0.12091(19) 0.23897(10) 0.0428(10) Uani 1 1 d . . .
O7 O 0.5732(3) 0.0456(3) 0.29389(14) 0.0669(13) Uani 1 1 d . . .
O8 O 0.1046(3) -0.0304(2) 0.51309(11) 0.0429(10) Uani 1 1 d . . .
P1 P 0.11662(9) 0.30616(6) 0.39247(4) 0.0220(3) Uani 1 1 d . . .
P2 P 0.24550(9) 0.16575(6) 0.37913(3) 0.0238(3) Uani 1 1 d . . .
Cl1 Cl 0.40429(8) 0.24491(6) 0.43610(4) 0.0320(3) Uani 1 1 d . . .
Ir1 Ir 0.260689(11) 0.281296(9) 0.406852(5) 0.02266(6) Uani 1 1 d . . .

loop_
_atom_site_aniso_label
_atom_site_aniso_U_11
_atom_site_aniso_U_22
_atom_site_aniso_U_33
_atom_site_aniso_U_23
_atom_site_aniso_U_13
_atom_site_aniso_U_12
C1 0.032(3) 0.017(2) 0.020(3) -0.0006(19) -0.001(2) -0.009(2)
C2 0.025(3) 0.023(2) 0.030(3) 0.002(2) 0.001(2) -0.002(2)
C3 0.054(4) 0.023(3) 0.026(3) -0.001(2) 0.001(3) -0.007(3)
C4 0.067(4) 0.015(3) 0.027(3) 0.004(2) 0.000(3) -0.010(3)
C5 0.039(3) 0.019(2) 0.031(3) 0.004(2) -0.015(3) -0.013(2)
C6 0.029(3) 0.024(3) 0.029(3) 0.002(2) -0.005(2) -0.011(2)
C7 0.063(4) 0.040(3) 0.028(3) 0.003(2) 0.016(3) -0.008(3)
C8 0.040(4) 0.056(3) 0.039(3) 0.020(2) 0.011(3) -0.004(3)
C9 0.114(7) 0.054(4) 0.071(4) 0.010(3) 0.061(5) 0.012(4)
C10 0.092(5) 0.056(4) 0.029(3) 0.004(3) 0.014(3) -0.029(4)
C11 0.123(6) 0.039(3) 0.033(3) -0.002(3) -0.019(3) -0.008(4)
C12 0.050(4) 0.037(3) 0.046(4) 0.012(3) -0.013(3) -0.008(3)
C13 0.056(4) 0.036(3) 0.058(4) 0.012(3) -0.024(3) -0.005(3)
C14 0.034(3) 0.051(4) 0.062(4) 0.017(3) -0.016(3) -0.007(3)
C15 0.067(5) 0.038(3) 0.066(4) 0.009(3) -0.046(4) -0.017(3)
C16 0.021(3) 0.026(2) 0.017(3) -0.0047(19) 0.002(2) -0.008(2)
C17 0.027(3) 0.028(3) 0.016(3) -0.002(2) 0.002(2) -0.008(2)
C18 0.024(3) 0.027(3) 0.025(3) -0.001(2) -0.006(2) -0.004(2)
C19 0.018(3) 0.025(3) 0.047(4) -0.012(2) -0.001(3) -0.005(2)
C20 0.023(3) 0.026(3) 0.026(3) -0.005(2) 0.000(2) -0.004(2)
C21 0.019(3) 0.024(3) 0.028(3) 0.006(2) 0.000(2) -0.006(2)
C22 0.048(4) 0.027(3) 0.035(3) -0.002(2) -0.009(3) 0.001(2)
C23 0.076(4) 0.024(3) 0.043(4) 0.004(2) -0.011(3) -0.010(3)
C24 0.076(5) 0.031(3) 0.038(3) 0.008(3) -0.004(3) -0.010(3)
C25 0.064(5) 0.036(3) 0.057(4) 0.004(3) -0.023(4) 0.007(3)
C26 0.036(4) 0.046(3) 0.047(4) -0.016(3) 0.006(3) 0.011(3)
C27 0.034(3) 0.032(3) 0.025(3) -0.009(2) 0.002(2) -0.002(2)
C28 0.042(4) 0.035(3) 0.039(3) -0.009(2) -0.007(3) -0.001(3)
C29 0.058(4) 0.037(3) 0.028(3) -0.003(2) -0.010(3) 0.004(3)
C30 0.039(4) 0.060(4) 0.035(3) -0.006(3) 0.006(3) -0.003(3)
C31 0.021(2) 0.021(2) 0.020(2) 0.000(2) -0.004(2) -0.0027(17)
C32 0.023(3) 0.025(3) 0.025(3) -0.004(2) -0.005(2) -0.001(2)
C33 0.024(3) 0.032(3) 0.028(3) 0.005(2) 0.008(2) 0.002(2)
C34 0.022(3) 0.028(3) 0.032(3) 0.003(2) 0.001(2) -0.005(2)
C35 0.037(3) 0.032(3) 0.035(3) 0.000(2) -0.006(3) -0.016(2)
C36 0.020(3) 0.023(2) 0.034(3) -0.001(2) -0.008(2) -0.003(2)
C37 0.019(3) 0.023(2) 0.026(3) 0.000(2) -0.005(2) 0.001(2)
C38 0.028(3) 0.021(2) 0.022(3) -0.001(2) 0.001(2) -0.003(2)
C39 0.033(3) 0.022(3) 0.026(3) -0.002(2) -0.001(2) -0.005(2)
C40 0.064(5) 0.041(3) 0.045(4) -0.004(3) -0.022(4) -0.013(3)
C41 0.053(4) 0.023(3) 0.030(3) -0.003(2) -0.011(3) -0.005(3)
C42 0.059(4) 0.028(3) 0.020(3) -0.004(2) 0.005(3) 0.000(3)
C43 0.040(3) 0.028(3) 0.021(3) -0.004(2) 0.004(2) 0.004(2)
C44 0.033(3) 0.016(2) 0.020(3) -0.002(2) 0.004(2) -0.005(2)
C45 0.022(3) 0.042(3) 0.023(3) -0.006(2) 0.003(2) 0.000(2)
C46 0.030(3) 0.041(3) 0.036(3) -0.016(3) -0.001(3) -0.001(3)
C47 0.030(3) 0.059(4) 0.027(3) -0.018(3) -0.005(3) 0.012(3)
C48 0.027(3) 0.067(4) 0.023(3) -0.017(3) 0.004(3) 0.005(3)
C49 0.034(3) 0.062(4) 0.032(3) -0.007(3) 0.013(3) -0.010(3)
C50 0.040(4) 0.035(3) 0.042(4) -0.011(3) 0.016(3) -0.004(3)
C51 0.030(4) 0.052(4) 0.087(5) -0.042(4) -0.007(4) 0.005(3)
C52 0.058(5) 0.058(5) 0.104(6) 0.013(4) -0.001(4) 0.015(4)
C53 0.147(10) 0.126(8) 0.098(7) -0.063(6) -0.036(7) 0.035(7)
C54 0.076(6) 0.038(4) 0.224(11) -0.028(6) 0.031(7) 0.011(4)
C60 0.018(3) 0.028(2) 0.020(3) 0.0038(19) 0.0009(19) -0.0019(19)
C61 0.018(3) 0.024(2) 0.032(3) -0.003(2) 0.006(2) 0.0020(19)
C62 0.017(3) 0.033(3) 0.024(3) 0.002(2) 0.001(2) 0.003(2)
C63 0.026(3) 0.033(3) 0.030(3) 0.010(2) 0.001(2) -0.004(2)
C64 0.032(3) 0.025(3) 0.039(3) 0.007(2) -0.010(3) -0.004(2)
C65 0.031(3) 0.032(3) 0.029(3) -0.005(3) -0.004(3) 0.003(2)
C66 0.038(4) 0.035(3) 0.024(3) -0.001(2) -0.001(2) 0.005(2)
C67 0.063(4) 0.063(4) 0.025(3) -0.006(3) 0.001(3) 0.019(3)
C68 0.047(4) 0.059(4) 0.028(3) 0.006(3) 0.000(3) -0.002(3)
C69 0.042(4) 0.045(3) 0.028(3) -0.003(3) -0.007(3) -0.004(3)
C70 0.036(4) 0.072(5) 0.049(4) 0.021(3) 0.009(3) -0.009(3)
C71 0.045(4) 0.032(3) 0.061(4) 0.012(3) -0.014(3) -0.011(3)
C72 0.046(4) 0.045(4) 0.087(5) 0.009(3) -0.019(4) -0.018(3)
C73 0.072(5) 0.021(3) 0.077(5) 0.006(3) -0.015(4) -0.005(3)
C74 0.091(6) 0.027(3) 0.044(4) -0.007(3) -0.017(4) -0.024(3)
C75 0.016(3) 0.031(3) 0.027(3) -0.004(2) 0.004(2) -0.013(2)
C76 0.026(3) 0.024(3) 0.041(3) -0.001(2) -0.001(2) -0.012(2)
C77 0.033(3) 0.036(3) 0.037(3) 0.002(2) 0.005(3) -0.010(3)
C78 0.054(4) 0.050(4) 0.041(3) -0.006(3) 0.012(3) -0.026(3)
C79 0.067(5) 0.066(5) 0.064(5) -0.011(4) 0.023(4) -0.037(4)
C80 0.100(7) 0.084(6) 0.121(7) -0.026(5) 0.056(6) -0.058(5)
C81 0.081(6) 0.057(5) 0.105(6) 0.004(4) 0.029(5) -0.017(4)
C82 0.084(7) 0.096(7) 0.177(10) 0.012(7) 0.030(7) -0.022(6)
O1 0.083(3) 0.036(2) 0.019(2) 0.0050(16) -0.014(2) -0.012(2)
O2 0.034(2) 0.0286(19) 0.036(2) -0.0079(15) 0.0008(17) 0.0011(16)
O3 0.028(2) 0.0297(19) 0.044(2) 0.0030(17) 0.0020(18) -0.0119(16)
O4 0.034(2) 0.0293(19) 0.035(2) -0.0052(15) 0.0009(17) -0.0124(16)
O5 0.037(2) 0.042(2) 0.032(2) -0.0028(17) -0.0121(17) -0.0094(17)
O6 0.064(3) 0.038(2) 0.027(2) -0.0046(16) -0.016(2) -0.0059(19)
O7 0.044(3) 0.083(3) 0.073(3) 0.006(2) 0.028(2) 0.025(2)
O8 0.043(3) 0.042(2) 0.043(2) 0.0136(18) -0.003(2) -0.0143(19)
P1 0.0239(7) 0.0217(6) 0.0203(7) -0.0023(5) 0.0002(5) -0.0046(5)
P2 0.0247(7) 0.0256(6) 0.0212(6) -0.0026(4) 0.0045(7) -0.0028(6)
Cl1 0.0230(7) 0.0341(6) 0.0387(7) -0.0042(5) -0.0022(6) -0.0004(5)
Ir1 0.02194(9) 0.02342(8) 0.02263(9) -0.00356(8) 0.00080(9) -0.00311(8)

loop_
_atom_type_symbol
_atom_type_description
_atom_type_scat_dispersion_real
_atom_type_scat_dispersion_imag
_atom_type_scat_source
C C 0.0033 0.0016 'International Tables Vol C Tables 4.2.6.8 and 6.1.1.4'
H H 0.0000 0.0000 'International Tables Vol C Tables 4.2.6.8 and 6.1.1.4'
O O 0.0106 0.0060 'International Tables Vol C Tables 4.2.6.8 and 6.1.1.4'
P P 0.1023 0.0942 'International Tables Vol C Tables 4.2.6.8 and 6.1.1.4'
Cl Cl 0.1484 0.1585 'International Tables Vol C Tables 4.2.6.8 and 6.1.1.4'
Ir Ir -1.4442 7.9887 'International Tables Vol C Tables 4.2.6.8 and 6.1.1.4'

loop_
_geom_angle_atom_site_label_1
_geom_angle_atom_site_label_2
_geom_angle_atom_site_label_3
_geom_angle
C2 C1 C6 119.4(4)
C2 C1 P1 119.9(4)
C6 C1 P1 120.5(4)
C1 C2 C3 122.8(5)
C1 C2 H2 118.6
C3 C2 H2 118.6
C2 C3 C4 116.3(5)
C2 C3 C7 117.6(5)
C4 C3 C7 126.1(5)
O1 C4 C3 120.4(5)
O1 C4 C5 117.4(5)
C3 C4 C5 122.2(5)
C6 C5 C4 117.4(5)
C6 C5 C12 120.1(5)
C4 C5 C12 122.4(5)
C5 C6 C1 120.7(5)
C5 C6 H6 119.6
C1 C6 H6 119.6
C8 C7 C9 108.8(5)
C8 C7 C3 106.5(4)
C9 C7 C3 110.6(4)
C8 C7 C10 105.5(4)
C9 C7 C10 108.9(5)
C3 C7 C10 116.2(5)
C7 C8 H8A 109.5
C7 C8 H8B 109.5
H8A C8 H8B 109.5
C7 C8 H8C 109.5
H8A C8 H8C 109.5
H8B C8 H8C 109.5
C7 C9 H9A 109.5
C7 C9 H9B 109.5
H9A C9 H9B 109.5
C7 C9 H9C 109.5
H9A C9 H9C 109.5
H9B C9 H9C 109.5
C7 C10 H10A 109.5
C7 C10 H10B 109.5
H10A C10 H10B 109.5
C7 C10 H10C 109.5
H10A C10 H10C 109.5
H10B C10 H10C 109.5
O1 C11 H11A 109.5
O1 C11 H11B 109.5
H11A C11 H11B 109.5
O1 C11 H11C 109.5
H11A C11 H11C 109.5
H11B C11 H11C 109.5
C14 C12 C5 111.9(5)
C14 C12 C15 108.3(5)
C5 C12 C15 113.7(5)
C14 C12 C13 107.3(5)
C5 C12 C13 107.1(4)
C15 C12 C13 108.3(4)
C12 C13 H13A 109.5
C12 C13 H13B 109.5
H13A C13 H13B 109.5
C12 C13 H13C 109.5
H13A C13 H13C 109.5
H13B C13 H13C 109.5
C12 C14 H14A 109.5
C12 C14 H14B 109.5
H14A C14 H14B 109.5
C12 C14 H14C 109.5
H14A C14 H14C 109.5
H14B C14 H14C 109.5
C12 C15 H15A 109.5
C12 C15 H15B 109.5
H15A C15 H15B 109.5
C12 C15 H15C 109.5
H15A C15 H15C 109.5
H15B C15 H15C 109.5
C17 C16 C21 117.5(4)
C17 C16 P1 122.8(3)
C21 C16 P1 118.7(3)
C16 C17 C18 123.5(4)
C16 C17 H17 118.2
C18 C17 H17 118.2
C19 C18 C17 116.5(4)
C19 C18 C22 126.0(4)
C17 C18 C22 117.5(4)
O2 C19 C18 120.8(4)
O2 C19 C20 117.1(4)
C18 C19 C20 122.0(4)
C21 C20 C19 117.0(4)
C21 C20 C27 119.9(4)
C19 C20 C27 123.0(4)
C20 C21 C16 122.4(4)
C20 C21 H21 118.8
C16 C21 H21 118.8
C25 C22 C23 110.2(5)
C25 C22 C24 107.8(4)
C23 C22 C24 105.7(4)
C25 C22 C18 110.1(4)
C23 C22 C18 115.2(4)
C24 C22 C18 107.6(4)
C22 C23 H23A 109.5
C22 C23 H23B 109.5
H23A C23 H23B 109.5
C22 C23 H23C 109.5
H23A C23 H23C 109.5
H23B C23 H23C 109.5
C22 C24 H24A 109.5
C22 C24 H24B 109.5
H24A C24 H24B 109.5
C22 C24 H24C 109.5
H24A C24 H24C 109.5
H24B C24 H24C 109.5
C22 C25 H25A 109.5
C22 C25 H25B 109.5
H25A C25 H25B 109.5
C22 C25 H25C 109.5
H25A C25 H25C 109.5
H25B C25 H25C 109.5
O2 C26 H26A 109.5
O2 C26 H26B 109.5
H26A C26 H26B 109.5
O2 C26 H26C 109.5
H26A C26 H26C 109.5
H26B C26 H26C 109.5
C30 C27 C20 112.3(4)
C30 C27 C28 109.5(4)
C20 C27 C28 109.4(4)
C30 C27 C29 107.2(4)
C20 C27 C29 111.7(4)
C28 C27 C29 106.5(4)
C27 C28 H28A 109.5
C27 C28 H28B 109.5
H28A C28 H28B 109.5
C27 C28 H28C 109.5
H28A C28 H28C 109.5
H28B C28 H28C 109.5
C27 C29 H29A 109.5
C27 C29 H29B 109.5
H29A C29 H29B 109.5
C27 C29 H29C 109.5
H29A C29 H29C 109.5
H29B C29 H29C 109.5
C27 C30 H30A 109.5
C27 C30 H30B 109.5
H30A C30 H30B 109.5
C27 C30 H30C 109.5
H30A C30 H30C 109.5
H30B C30 H30C 109.5
C32 C31 C37 119.1(4)
C32 C31 P1 120.6(3)
C37 C31 P1 120.3(3)
C33 C32 C31 123.0(4)
C33 C32 H32 118.5
C31 C32 H32 118.5
C34 C33 C32 115.9(4)
C34 C33 H33 122.0
C32 C33 H33 122.0
C33 C34 C36 122.4(4)
C33 C34 O3 127.9(4)
C36 C34 O3 109.6(4)
O4 C35 O3 107.7(4)
O4 C35 H35A 110.2
O3 C35 H35A 110.2
O4 C35 H35B 110.2
O3 C35 H35B 110.2
H35A C35 H35B 108.5
C37 C36 C34 123.4(4)
C37 C36 O4 127.0(4)
C34 C36 O4 109.5(4)
C36 C37 C31 116.0(4)
C36 C37 C38 118.5(4)
C31 C37 C38 125.4(4)
C39 C38 C44 116.5(4)
C39 C38 C37 118.0(4)
C44 C38 C37 125.4(4)
O5 C39 C41 109.6(4)
O5 C39 C38 127.9(5)
C41 C39 C38 122.5(5)
O5 C40 O6 107.0(4)
O5 C40 H40A 110.3
O6 C40 H40A 110.3
O5 C40 H40B 110.3
O6 C40 H40B 110.3
H40A C40 H40B 108.6
C42 C41 C39 121.8(5)
C42 C41 O6 128.1(5)
C39 C41 O6 110.1(5)
C41 C42 C43 116.9(5)
C41 C42 H42 121.6
C43 C42 H42 121.6
C44 C43 C42 122.7(5)
C44 C43 H43 118.6
C42 C43 H43 118.6
C43 C44 C38 119.5(4)
C43 C44 P2 119.8(4)
C38 C44 P2 120.6(3)
C50 C45 C46 118.6(5)
C50 C45 P2 119.1(4)
C46 C45 P2 122.1(4)
C47 C46 C45 121.8(5)
C47 C46 H46 119.1
C45 C46 H46 119.1
C46 C47 C48 117.3(5)
C46 C47 C51 120.4(6)
C48 C47 C51 122.3(5)
C49 C48 O7 118.5(5)
C49 C48 C47 122.6(5)
O7 C48 C47 118.9(5)
C48 C49 C50 117.5(5)
C48 C49 C56A 124.5(9)
C50 C49 C56A 116.8(9)
C48 C49 C56 121.5(7)
C50 C49 C56 119.6(7)
C56A C49 C56 22.9(8)
C45 C50 C49 122.2(5)
C45 C50 H50 118.9
C49 C50 H50 118.9
C54 C51 C52 115.0(7)
C54 C51 C47 111.1(5)
C52 C51 C47 113.4(5)
C54 C51 C53 104.5(7)
C52 C51 C53 104.7(6)
C47 C51 C53 107.2(6)
C51 C52 H52A 109.5
C51 C52 H52B 109.5
H52A C52 H52B 109.5
C51 C52 H52C 109.5
H52A C52 H52C 109.5
H52B C52 H52C 109.5
C51 C53 H53A 109.5
C51 C53 H53B 109.5
H53A C53 H53B 109.5
C51 C53 H53C 109.5
H53A C53 H53C 109.5
H53B C53 H53C 109.5
C51 C54 H54A 109.5
C51 C54 H54B 109.5
H54A C54 H54B 109.5
C51 C54 H54C 109.5
H54A C54 H54C 109.5
H54B C54 H54C 109.5
O7 C55 H55A 109.5
O7 C55 H55B 109.5
H55A C55 H55B 109.5
O7 C55 H55C 109.5
H55A C55 H55C 109.5
H55B C55 H55C 109.5
O7 C55A H55D 109.5
O7 C55A H55E 109.5
H55D C55A H55E 109.5
O7 C55A H55F 109.5
H55D C55A H55F 109.5
H55E C55A H55F 109.5
C57 C56 C59 123.0(14)
C57 C56 C58 103.4(13)
C59 C56 C58 99.1(12)
C57 C56 C49 103.6(14)
C59 C56 C49 115.7(10)
C58 C56 C49 111.2(10)
C56 C57 H57A 109.5
C56 C57 H57B 109.5
H57A C57 H57B 109.5
C56 C57 H57C 109.5
H57A C57 H57C 109.5
H57B C57 H57C 109.5
C56 C58 H58A 109.5
C56 C58 H58B 109.5
H58A C58 H58B 109.5
C56 C58 H58C 109.5
H58A C58 H58C 109.5
H58B C58 H58C 109.5
C56 C59 H59A 109.5
C56 C59 H59B 109.5
H59A C59 H59B 109.5
C56 C59 H59C 109.5
H59A C59 H59C 109.5
H59B C59 H59C 109.5
C58A C56A C49 116.7(15)
C58A C56A C59A 115.7(15)
C49 C56A C59A 123.7(14)
C58A C56A C57A 84.1(14)
C49 C56A C57A 110.8(14)
C59A C56A C57A 93.3(14)
C56A C57A H57D 109.5
C56A C57A H57E 109.5
H57D C57A H57E 109.5
C56A C57A H57F 109.5
H57D C57A H57F 109.5
H57E C57A H57F 109.5
C56A C58A H58D 109.5
C56A C58A H58E 109.5
H58D C58A H58E 109.5
C56A C58A H58F 109.5
H58D C58A H58F 109.5
H58E C58A H58F 109.5
C56A C59A H59D 109.5
C56A C59A H59E 109.5
H59D C59A H59E 109.5
C56A C59A H59F 109.5
H59D C59A H59F 109.5
H59E C59A H59F 109.5
C61 C60 C65 118.9(4)
C61 C60 P2 116.5(3)
C65 C60 P2 124.6(4)
C60 C61 C62 123.0(4)
C60 C61 H61 118.5
C62 C61 H61 118.5
C61 C62 C63 115.9(4)
C61 C62 C66 116.7(4)
C63 C62 C66 127.3(4)
C62 C63 O8 120.1(4)
C62 C63 C64 123.1(4)
O8 C63 C64 116.8(4)
C65 C64 C63 115.7(4)
C65 C64 C71 120.7(5)
C63 C64 C71 123.4(4)
C60 C65 C64 122.4(5)
C60 C65 H65 118.8
C64 C65 H65 118.8
C68 C66 C69 105.4(4)
C68 C66 C67 109.1(4)
C69 C66 C67 110.2(5)
C68 C66 C62 115.7(4)
C69 C66 C62 107.7(4)
C67 C66 C62 108.6(4)
C66 C67 H67A 109.5
C66 C67 H67B 109.5
H67A C67 H67B 109.5
C66 C67 H67C 109.5
H67A C67 H67C 109.5
H67B C67 H67C 109.5
C66 C68 H68A 109.5
C66 C68 H68B 109.5
H68A C68 H68B 109.5
C66 C68 H68C 109.5
H68A C68 H68C 109.5
H68B C68 H68C 109.5
C66 C69 H69A 109.5
C66 C69 H69B 109.5
H69A C69 H69B 109.5
C66 C69 H69C 109.5
H69A C69 H69C 109.5
H69B C69 H69C 109.5
O8 C70 H70A 109.5
O8 C70 H70B 109.5
H70A C70 H70B 109.5
O8 C70 H70C 109.5
H70A C70 H70C 109.5
H70B C70 H70C 109.5
C74 C71 C72 107.1(5)
C74 C71 C64 112.4(5)
C72 C71 C64 114.0(5)
C74 C71 C73 108.5(5)
C72 C71 C73 108.1(5)
C64 C71 C73 106.5(4)
C71 C72 H72A 109.5
C71 C72 H72B 109.5
H72A C72 H72B 109.5
C71 C72 H72C 109.5
H72A C72 H72C 109.5
H72B C72 H72C 109.5
C71 C73 H73A 109.5
C71 C73 H73B 109.5
H73A C73 H73B 109.5
C71 C73 H73C 109.5
H73A C73 H73C 109.5
H73B C73 H73C 109.5
C71 C74 H74A 109.5
C71 C74 H74B 109.5
H74A C74 H74B 109.5
C71 C74 H74C 109.5
H74A C74 H74C 109.5
H74B C74 H74C 109.5
C76 C75 Ir1 70.4(3)
C76 C75 H75A 120.0
Ir1 C75 H75A 112.6
C76 C75 H75B 120.0
Ir1 C75 H75B 87.2
H75A C75 H75B 120.0
C75 C76 C77 122.7(5)
C75 C76 Ir1 72.7(3)
C77 C76 Ir1 111.9(3)
C75 C76 H76 118.6
C77 C76 H76 118.6
Ir1 C76 H76 85.4
C76 C77 C78 110.7(4)
C76 C77 H77A 109.5
C78 C77 H77A 109.5
C76 C77 H77B 109.5
C78 C77 H77B 109.5
H77A C77 H77B 108.1
C79 C78 C77 112.8(5)
C79 C78 H78A 109.0
C77 C78 H78A 109.0
C79 C78 H78B 109.0
C77 C78 H78B 109.0
H78A C78 H78B 107.8
C80 C79 C78 112.6(6)
C80 C79 H79A 109.1
C78 C79 H79A 109.1
C80 C79 H79B 109.1
C78 C79 H79B 109.1
H79A C79 H79B 107.8
C79 C80 C81 115.2(7)
C79 C80 H80A 108.5
C81 C80 H80A 108.5
C79 C80 H80B 108.5
C81 C80 H80B 108.5
H80A C80 H80B 107.5
C82 C81 C80 111.6(7)
C82 C81 H81A 109.3
C80 C81 H81A 109.3
C82 C81 H81B 109.3
C80 C81 H81B 109.3
H81A C81 H81B 108.0
C81 C82 H82A 109.5
C81 C82 H82B 109.5
H82A C82 H82B 109.5
C81 C82 H82C 109.5
H82A C82 H82C 109.5
H82B C82 H82C 109.5
C4 O1 C11 111.4(4)
C19 O2 C26 114.2(4)
C34 O3 C35 102.1(4)
C36 O4 C35 102.8(4)
C39 O5 C40 103.5(4)
C41 O6 C40 103.1(4)
C48 O7 C55 104.6(7)
C48 O7 C55A 100.3(6)
C55 O7 C55A 144.4(8)
C63 O8 C70 112.1(4)
C16 P1 C1 102.5(2)
C16 P1 C31 104.2(2)
C1 P1 C31 102.4(2)
C16 P1 Ir1 112.72(15)
C1 P1 Ir1 119.24(17)
C31 P1 Ir1 114.02(14)
C45 P2 C60 105.7(2)
C45 P2 C44 100.2(2)
C60 P2 C44 104.4(2)
C45 P2 Ir1 115.39(17)
C60 P2 Ir1 111.27(14)
C44 P2 Ir1 118.40(15)
C76 Ir1 C75 36.86(17)
C76 Ir1 P1 89.90(14)
C75 Ir1 P1 96.45(13)
C76 Ir1 P2 143.00(13)
C75 Ir1 P2 172.67(14)
P1 Ir1 P2 90.85(5)
C76 Ir1 Cl1 97.48(14)
C75 Ir1 Cl1 83.98(13)
P1 Ir1 Cl1 167.89(4)
P2 Ir1 Cl1 89.01(4)

loop_
_geom_bond_atom_site_label_1
_geom_bond_atom_site_label_2
_geom_bond_distance
C1 C2 1.372(6)
C1 C6 1.400(7)
C1 P1 1.831(5)
C2 C3 1.395(7)
C2 H2 0.9500
C3 C4 1.401(8)
C3 C7 1.543(7)
C4 O1 1.392(6)
C4 C5 1.417(7)
C5 C6 1.392(6)
C5 C12 1.535(8)
C6 H6 0.9500
C7 C8 1.535(7)
C7 C9 1.539(8)
C7 C10 1.546(8)
C8 H8A 0.9800
C8 H8B 0.9800
C8 H8C 0.9800
C9 H9A 0.9800
C9 H9B 0.9800
C9 H9C 0.9800
C10 H10A 0.9800
C10 H10B 0.9800
C10 H10C 0.9800
C11 O1 1.457(7)
C11 H11A 0.9800
C11 H11B 0.9800
C11 H11C 0.9800
C12 C14 1.531(8)
C12 C15 1.549(7)
C12 C13 1.565(7)
C13 H13A 0.9800
C13 H13B 0.9800
C13 H13C 0.9800
C14 H14A 0.9800
C14 H14B 0.9800
C14 H14C 0.9800
C15 H15A 0.9800
C15 H15B 0.9800
C15 H15C 0.9800
C16 C17 1.374(6)
C16 C21 1.410(6)
C16 P1 1.825(4)
C17 C18 1.404(6)
C17 H17 0.9500
C18 C19 1.403(7)
C18 C22 1.555(6)
C19 O2 1.384(6)
C19 C20 1.422(7)
C20 C21 1.391(6)
C20 C27 1.531(7)
C21 H21 0.9500
C22 C25 1.520(7)
C22 C23 1.531(7)
C22 C24 1.548(8)
C23 H23A 0.9800
C23 H23B 0.9800
C23 H23C 0.9800
C24 H24A 0.9800
C24 H24B 0.9800
C24 H24C 0.9800
C25 H25A 0.9800
C25 H25B 0.9800
C25 H25C 0.9800
C26 O2 1.433(6)
C26 H26A 0.9800
C26 H26B 0.9800
C26 H26C 0.9800
C27 C30 1.524(7)
C27 C28 1.547(7)
C27 C29 1.555(7)
C28 H28A 0.9800
C28 H28B 0.9800
C28 H28C 0.9800
C29 H29A 0.9800
C29 H29B 0.9800
C29 H29C 0.9800
C30 H30A 0.9800
C30 H30B 0.9800
C30 H30C 0.9800
C31 C32 1.409(6)
C31 C37 1.420(6)
C31 P1 1.854(4)
C32 C33 1.399(6)
C32 H32 0.9500
C33 C34 1.360(7)
C33 H33 0.9500
C34 C36 1.376(7)
C34 O3 1.388(5)
C35 O4 1.415(6)
C35 O3 1.440(6)
C35 H35A 0.9900
C35 H35B 0.9900
C36 C37 1.376(6)
C36 O4 1.388(5)
C37 C38 1.497(7)
C38 C39 1.396(7)
C38 C44 1.411(7)
C39 O5 1.365(6)
C39 C41 1.371(7)
C40 O5 1.430(6)
C40 O6 1.435(7)
C40 H40A 0.9900
C40 H40B 0.9900
C41 C42 1.360(8)
C41 O6 1.374(6)
C42 C43 1.399(7)
C42 H42 0.9500
C43 C44 1.385(6)
C43 H43 0.9500
C44 P2 1.843(5)
C45 C50 1.374(7)
C45 C46 1.389(7)
C45 P2 1.826(5)
C46 C47 1.381(7)
C46 H46 0.9500
C47 C48 1.404(8)
C47 C51 1.534(8)
C48 C49 1.377(8)
C48 O7 1.378(6)
C49 C50 1.390(7)
C49 C56A 1.47(2)
C49 C56 1.605(15)
C50 H50 0.9500
C51 C54 1.456(10)
C51 C52 1.490(9)
C51 C53 1.613(10)
C52 H52A 0.9800
C52 H52B 0.9800
C52 H52C 0.9800
C53 H53A 0.9800
C53 H53B 0.9800
C53 H53C 0.9800
C54 H54A 0.9800
C54 H54B 0.9800
C54 H54C 0.9800
C55 O7 1.642(15)
C55 H55A 0.9800
C55 H55B 0.9800
C55 H55C 0.9800
C55A O7 1.693(14)
C55A H55D 0.9800
C55A H55E 0.9800
C55A H55F 0.9800
C56 C57 1.33(3)
C56 C59 1.471(18)
C56 C58 1.540(19)
C57 H57A 0.9800
C57 H57B 0.9800
C57 H57C 0.9800
C58 H58A 0.9800
C58 H58B 0.9800
C58 H58C 0.9800
C59 H59A 0.9800
C59 H59B 0.9800
C59 H59C 0.9800
C56A C58A 1.47(2)
C56A C59A 1.51(2)
C56A C57A 1.76(3)
C57A H57D 0.9800
C57A H57E 0.9800
C57A H57F 0.9800
C58A H58D 0.9800
C58A H58E 0.9800
C58A H58F 0.9800
C59A H59D 0.9800
C59A H59E 0.9800
C59A H59F 0.9800
C60 C61 1.381(6)
C60 C65 1.385(6)
C60 P2 1.830(4)
C61 C62 1.388(6)
C61 H61 0.9500
C62 C63 1.398(7)
C62 C66 1.561(7)
C63 O8 1.401(6)
C63 C64 1.427(7)
C64 C65 1.388(7)
C64 C71 1.535(7)
C65 H65 0.9500
C66 C68 1.527(7)
C66 C69 1.531(7)
C66 C67 1.531(7)
C67 H67A 0.9800
C67 H67B 0.9800
C67 H67C 0.9800
C68 H68A 0.9800
C68 H68B 0.9800
C68 H68C 0.9800
C69 H69A 0.9800
C69 H69B 0.9800
C69 H69C 0.9800
C70 O8 1.438(7)
C70 H70A 0.9800
C70 H70B 0.9800
C70 H70C 0.9800
C71 C74 1.516(8)
C71 C72 1.528(8)
C71 C73 1.550(8)
C72 H72A 0.9800
C72 H72B 0.9800
C72 H72C 0.9800
C73 H73A 0.9800
C73 H73B 0.9800
C73 H73C 0.9800
C74 H74A 0.9800
C74 H74B 0.9800
C74 H74C 0.9800
C75 C76 1.379(7)
C75 Ir1 2.196(4)
C75 H75A 0.9500
C75 H75B 0.9500
C76 C77 1.498(7)
C76 Ir1 2.166(4)
C76 H76 0.9500
C77 C78 1.545(7)
C77 H77A 0.9900
C77 H77B 0.9900
C78 C79 1.516(9)
C78 H78A 0.9900
C78 H78B 0.9900
C79 C80 1.483(9)
C79 H79A 0.9900
C79 H79B 0.9900
C80 C81 1.580(10)
C80 H80A 0.9900
C80 H80B 0.9900
C81 C82 1.459(10)
C81 H81A 0.9900
C81 H81B 0.9900
C82 H82A 0.9800
C82 H82B 0.9800
C82 H82C 0.9800
P1 Ir1 2.2110(13)
P2 Ir1 2.3016(11)
Cl1 Ir1 2.4009(12)

loop_
_platon_squeeze_void_nr
_platon_squeeze_void_average_x
_platon_squeeze_void_average_y
_platon_squeeze_void_average_z
_platon_squeeze_void_volume
_platon_squeeze_void_count_electrons
_platon_squeeze_void_content
1 -0.028 0.250 0.000 693 97 ' '
2 0.001 0.750 0.500 693 97 ' '
3 0.207 0.724 0.113 16 1 ' '
4 0.293 0.276 0.614 16 1 ' '
5 0.707 0.776 0.886 16 1 ' '
6 0.793 0.224 0.386 16 1 ' '
